data_2229091
loop_
_publ_author_name
'Wang, Shu-Hong'
'Zhang, Bin'
'Wang, Cheng'
'Xu, Guo-Qiang'
'Xie, Yang'

_publ_section_title
;
 Tris(ethane-1,2-diamine-\k^2^<i>N</i>,<i>N</i>')nickel(II)
 5-hydroxyisophthalate monohydrate
;
_journal_coeditor_code HY2388
_journal_issue 2
_journal_name_full 'Acta Crystallographica Section E'
_journal_page_first m257
_journal_page_last m258
_journal_paper_doi 10.1107/S1600536811001449
_journal_volume 67
_journal_year 2011
_chemical_formula_iupac '[Ni (C2 H8 N2)3] (C8 H4 O5), H2 O'
_chemical_formula_moiety 'C6 H24 N6 Ni 2+, C8 H4 O5 2-, H2 O'
_chemical_formula_sum 'C14 H30 N6 Ni O6'
_chemical_formula_weight 437.13
_chemical_name_systematic
;
Tris(ethane-1,2-diamine-\k^2^<i>N</i>,<i>N</i>')nickel(II) 5-hydroxyisophthalate
monohydrate
;
_space_group_IT_number 14
_symmetry_cell_setting monoclinic
_symmetry_space_group_name_Hall '-P 2ybc'
_symmetry_space_group_name_H-M 'P 1 21/c 1'
_atom_sites_solution_hydrogens geom
_atom_sites_solution_primary direct
_atom_sites_solution_secondary difmap
_audit_creation_method SHELXL-97
_cell_angle_alpha 90.000
_cell_angle_beta 97.747(5)
_cell_angle_gamma 90.000
_cell_formula_units_Z 4
_cell_length_a 8.208(5)
_cell_length_b 14.590(5)
_cell_length_c 16.581(5)
_cell_measurement_reflns_used 3656
_cell_measurement_temperature 293(2)
_cell_measurement_theta_max 51.00
_cell_measurement_theta_min 2.00
_cell_volume 1967.5(15)
_computing_cell_refinement 'SAINT (Bruker, 2007)'
_computing_data_collection 'SMART (Bruker, 2007)'
_computing_data_reduction 'SAINT (Bruker, 2007)'
_computing_molecular_graphics 'SHELXTL (Sheldrick, 2008)'
_computing_publication_material 'SHELXTL (Sheldrick, 2008)'
_computing_structure_refinement 'SHELXL97 (Sheldrick, 2008)'
_computing_structure_solution 'SHELXS97 (Sheldrick, 2008)'
_diffrn_ambient_temperature 293(2)
_diffrn_measured_fraction_theta_full 0.980
_diffrn_measured_fraction_theta_max 0.980
_diffrn_measurement_device_type 'Bruker APEX CCD area-detector'
_diffrn_measurement_method \w
_diffrn_radiation_monochromator graphite
_diffrn_radiation_source 'fine-focus sealed tube'
_diffrn_radiation_type MoK\a
_diffrn_radiation_wavelength 0.71069
_diffrn_reflns_av_R_equivalents 0.0262
_diffrn_reflns_av_sigmaI/netI 0.0348
_diffrn_reflns_limit_h_max 9
_diffrn_reflns_limit_h_min -8
_diffrn_reflns_limit_k_max 17
_diffrn_reflns_limit_k_min -16
_diffrn_reflns_limit_l_max 9
_diffrn_reflns_limit_l_min -20
_diffrn_reflns_number 8306
_diffrn_reflns_theta_full 25.50
_diffrn_reflns_theta_max 25.50
_diffrn_reflns_theta_min 1.87
_exptl_absorpt_coefficient_mu 1.029
_exptl_absorpt_correction_T_max 0.940
_exptl_absorpt_correction_T_min 0.906
_exptl_absorpt_correction_type multi-scan
_exptl_absorpt_process_details '(SADABS; Sheldrick, 1996)'
_exptl_crystal_colour brown
_exptl_crystal_density_diffrn 1.476
_exptl_crystal_density_meas 1.476
_exptl_crystal_density_method 'not measured'
_exptl_crystal_description block
_exptl_crystal_F_000 928
_exptl_crystal_size_max 0.10
_exptl_crystal_size_mid 0.08
_exptl_crystal_size_min 0.06
_refine_diff_density_max 0.449
_refine_diff_density_min -0.385
_refine_ls_extinction_method none
_refine_ls_goodness_of_fit_ref 1.000
_refine_ls_hydrogen_treatment mixed
_refine_ls_matrix_type full
_refine_ls_number_parameters 258
_refine_ls_number_reflns 3656
_refine_ls_number_restraints 4
_refine_ls_restrained_S_all 1.000
_refine_ls_R_factor_all 0.0406
_refine_ls_R_factor_gt 0.0318
_refine_ls_shift/su_max 0.004
_refine_ls_shift/su_mean 0.000
_refine_ls_structure_factor_coef Fsqd
_refine_ls_weighting_details 'calc w=1/[\s^2^(Fo^2^)+(0.0592P)^2^+0.2444P] where P=(Fo^2^+2Fc^2^)/3'
_refine_ls_weighting_scheme calc
_refine_ls_wR_factor_gt 0.0873
_refine_ls_wR_factor_ref 0.0918
_reflns_number_gt 2997
_reflns_number_total 3656
_reflns_threshold_expression I>2\s(I)
_cod_data_source_file hy2388.cif
_cod_data_source_block I
_cod_original_sg_symbol_H-M 'P 21/c'
_cod_database_code 2229091
_cod_database_fobs_code 2229091

loop_
_symmetry_equiv_pos_as_xyz
'x, y, z'
'-x, y+1/2, -z+1/2'
'-x, -y, -z'
'x, -y-1/2, z-1/2'

loop_
_atom_site_type_symbol
_atom_site_label
_atom_site_fract_x
_atom_site_fract_y
_atom_site_fract_z
_atom_site_U_iso_or_equiv
_atom_site_adp_type
_atom_site_calc_flag
_atom_site_refinement_flags
_atom_site_occupancy
_atom_site_disorder_assembly
_atom_site_disorder_group
Ni Ni1 0.91637(3) 0.259626(17) 0.974252(16) 0.02383(11) Uani d . 1 . .
O O5 0.4795(2) 1.20853(10) 0.77712(10) 0.0387(4) Uani d . 1 . .
H H4 0.5319 1.2412 0.7497 0.058 Uiso calc R 1 . .
C C4 1.2188(3) 0.3041(2) 1.08329(16) 0.0453(6) Uani d . 1 . .
H H17 1.1993 0.3693 1.0888 0.054 Uiso calc R 1 . .
H H18 1.3343 0.2922 1.1010 0.054 Uiso calc R 1 . .
C C9 0.4722(3) 0.96063(13) 0.79873(13) 0.0247(5) Uani d . 1 . .
O O2 0.3689(2) 0.81120(11) 0.81877(12) 0.0564(6) Uani d . 1 . .
O O3 0.8221(2) 0.88664(12) 0.64932(12) 0.0527(5) Uani d . 1 . .
O O4 0.8811(2) 1.03211(12) 0.62789(11) 0.0469(5) Uani d . 1 . .
N N5 0.8745(2) 0.40180(13) 0.95883(12) 0.0338(4) Uani d . 1 . .
H H14 0.8949 0.4308 1.0071 0.041 Uiso calc R 1 . .
H H13 0.9411 0.4252 0.9251 0.041 Uiso calc R 1 . .
C C13 0.5152(3) 1.11865(13) 0.76445(13) 0.0263(5) Uani d . 1 . .
C C11 0.6694(2) 0.99956(13) 0.70870(12) 0.0232(4) Uani d . 1 . .
O O1 0.3348(3) 0.91643(12) 0.90927(12) 0.0614(6) Uani d . 1 . .
N N4 1.1751(2) 0.27597(14) 0.99752(13) 0.0352(5) Uani d . 1 . .
H H19 1.2254 0.2228 0.9885 0.042 Uiso calc R 1 . .
H H20 1.2080 0.3189 0.9642 0.042 Uiso calc R 1 . .
N N3 0.9414(3) 0.26683(14) 1.10360(12) 0.0369(5) Uani d . 1 . .
H H31 0.9101 0.3224 1.1193 0.044 Uiso calc R 1 . .
H H32 0.8776 0.2242 1.1230 0.044 Uiso calc R 1 . .
C C8 0.8013(3) 0.97061(15) 0.65782(13) 0.0300(5) Uani d . 1 . .
C C10 0.5897(3) 0.93413(14) 0.74970(13) 0.0254(5) Uani d . 1 . .
H H2 0.6146 0.8724 0.7446 0.030 Uiso calc R 1 . .
C C12 0.6296(3) 1.09163(13) 0.71495(12) 0.0248(4) Uani d . 1 . .
H H3 0.6800 1.1353 0.6858 0.030 Uiso calc R 1 . .
C C14 0.4373(3) 1.05317(14) 0.80625(13) 0.0283(5) Uani d . 1 . .
H H1 0.3609 1.0714 0.8397 0.034 Uiso calc R 1 . .
N N2 0.9402(2) 0.11470(13) 0.97466(11) 0.0359(5) Uani d . 1 . .
H H27 1.0404 0.0985 0.9995 0.043 Uiso calc R 1 . .
H H28 0.8642 0.0894 1.0021 0.043 Uiso calc R 1 . .
N N1 0.9271(3) 0.24104(13) 0.84709(13) 0.0346(5) Uani d D 1 . .
N N6 0.6543(3) 0.25611(13) 0.96287(14) 0.0384(5) Uani d . 1 . .
H H16 0.6125 0.2314 0.9148 0.046 Uiso calc R 1 . .
H H15 0.6214 0.2221 1.0030 0.046 Uiso calc R 1 . .
C C7 0.3851(3) 0.89121(15) 0.84474(15) 0.0338(5) Uani d . 1 . .
C C1 0.9958(3) 0.14870(17) 0.83782(15) 0.0386(6) Uani d . 1 . .
H H21 1.1139 0.1497 0.8540 0.046 Uiso calc R 1 . .
H H24 0.9747 0.1298 0.7813 0.046 Uiso calc R 1 . .
C C2 0.9176(3) 0.08176(16) 0.89022(15) 0.0436(6) Uani d . 1 . .
H H22 0.8012 0.0761 0.8707 0.052 Uiso calc R 1 . .
H H23 0.9679 0.0219 0.8875 0.052 Uiso calc R 1 . .
C C5 0.5970(3) 0.35214(19) 0.96839(17) 0.0465(7) Uani d . 1 . .
H H11 0.6052 0.3705 1.0250 0.056 Uiso calc R 1 . .
H H10 0.4828 0.3569 0.9445 0.056 Uiso calc R 1 . .
C C6 0.7013(3) 0.41394(18) 0.92398(18) 0.0464(7) Uani d . 1 . .
H H12 0.6869 0.3987 0.8665 0.056 Uiso calc R 1 . .
H H9 0.6686 0.4773 0.9296 0.056 Uiso calc R 1 . .
C C3 1.1144(3) 0.25055(18) 1.13507(16) 0.0436(6) Uani d . 1 . .
H H30 1.1393 0.1857 1.1327 0.052 Uiso calc R 1 . .
H H29 1.1369 0.2704 1.1913 0.052 Uiso calc R 1 . .
O O6 0.3136(3) 0.07283(15) 0.99974(13) 0.0559(5) Uani d D 1 . .
H H5 0.399(3) 0.074(2) 1.0317(17) 0.067 Uiso d D 1 . .
H H6 0.335(4) 0.0285(17) 0.9720(17) 0.067 Uiso d D 1 . .
H H26 1.001(3) 0.2840(15) 0.8337(15) 0.041(7) Uiso d D 1 . .
H H25 0.827(3) 0.2482(17) 0.8153(16) 0.046(8) Uiso d D 1 . .

loop_
_atom_site_aniso_label
_atom_site_aniso_U_11
_atom_site_aniso_U_22
_atom_site_aniso_U_33
_atom_site_aniso_U_12
_atom_site_aniso_U_13
_atom_site_aniso_U_23
Ni1 0.02321(18) 0.02431(16) 0.02524(17) -0.00172(10) 0.00789(12) 0.00261(10)
O5 0.0551(11) 0.0185(7) 0.0477(10) 0.0084(7) 0.0258(9) 0.0027(7)
C4 0.0298(14) 0.0588(17) 0.0457(15) -0.0068(12) -0.0003(12) -0.0092(13)
C9 0.0259(11) 0.0224(10) 0.0270(11) -0.0007(8) 0.0086(9) -0.0007(8)
O2 0.0734(14) 0.0239(9) 0.0829(14) -0.0119(8) 0.0509(12) -0.0092(9)
O3 0.0599(12) 0.0319(9) 0.0750(13) 0.0058(8) 0.0414(11) -0.0119(9)
O4 0.0528(11) 0.0409(10) 0.0549(11) 0.0008(8) 0.0363(9) 0.0066(8)
N5 0.0342(11) 0.0324(10) 0.0368(11) -0.0025(8) 0.0123(9) 0.0024(8)
C13 0.0324(12) 0.0182(10) 0.0293(11) 0.0053(8) 0.0079(9) 0.0007(8)
C11 0.0242(11) 0.0236(10) 0.0226(10) 0.0003(8) 0.0058(9) -0.0014(8)
O1 0.1002(16) 0.0370(10) 0.0593(13) -0.0193(10) 0.0558(12) -0.0076(8)
N4 0.0284(11) 0.0381(11) 0.0407(12) -0.0017(8) 0.0106(9) 0.0031(9)
N3 0.0388(12) 0.0384(11) 0.0358(11) -0.0020(9) 0.0136(10) 0.0022(8)
C8 0.0323(12) 0.0306(12) 0.0291(12) 0.0021(9) 0.0116(10) -0.0044(9)
C10 0.0318(12) 0.0174(10) 0.0280(11) 0.0004(8) 0.0075(9) -0.0021(8)
C12 0.0301(11) 0.0200(10) 0.0258(11) -0.0008(8) 0.0092(9) 0.0030(8)
C14 0.0308(12) 0.0258(11) 0.0314(12) 0.0034(9) 0.0154(10) -0.0008(9)
N2 0.0401(12) 0.0328(10) 0.0352(11) -0.0043(9) 0.0064(9) 0.0054(8)
N1 0.0383(13) 0.0343(11) 0.0322(11) -0.0027(9) 0.0086(10) 0.0030(8)
N6 0.0320(12) 0.0428(12) 0.0414(12) -0.0073(8) 0.0088(10) 0.0039(9)
C7 0.0383(13) 0.0235(11) 0.0427(14) -0.0020(9) 0.0174(11) 0.0015(9)
C1 0.0428(14) 0.0403(13) 0.0333(13) 0.0041(11) 0.0077(11) -0.0063(10)
C2 0.0599(17) 0.0281(12) 0.0408(14) -0.0025(11) -0.0001(13) -0.0019(10)
C5 0.0266(13) 0.0508(16) 0.0636(18) 0.0047(11) 0.0113(13) 0.0016(13)
C6 0.0364(14) 0.0396(14) 0.0620(18) 0.0084(11) 0.0016(13) 0.0115(12)
C3 0.0438(16) 0.0565(17) 0.0294(13) 0.0077(12) 0.0016(12) -0.0015(11)
O6 0.0534(13) 0.0568(13) 0.0561(14) 0.0171(10) 0.0023(10) -0.0102(10)

loop_
_atom_type_symbol
_atom_type_description
_atom_type_scat_dispersion_real
_atom_type_scat_dispersion_imag
_atom_type_scat_source
C C 0.0033 0.0016 'International Tables Vol C Tables 4.2.6.8 and 6.1.1.4'
H H 0.0000 0.0000 'International Tables Vol C Tables 4.2.6.8 and 6.1.1.4'
N N 0.0061 0.0033 'International Tables Vol C Tables 4.2.6.8 and 6.1.1.4'
O O 0.0106 0.0060 'International Tables Vol C Tables 4.2.6.8 and 6.1.1.4'
P P 0.1023 0.0942 'International Tables Vol C Tables 4.2.6.8 and 6.1.1.4'
Ni Ni 0.3393 1.1124 'International Tables Vol C Tables 4.2.6.8 and 6.1.1.4'

loop_
_geom_angle_atom_site_label_1
_geom_angle_atom_site_label_2
_geom_angle_atom_site_label_3
_geom_angle_site_symmetry_1
_geom_angle_site_symmetry_3
_geom_angle
_geom_angle_publ_flag
N5 Ni1 N4 . . 93.10(8) ?
N5 Ni1 N2 . . 172.57(8) ?
N4 Ni1 N2 . . 91.25(8) ?
N5 Ni1 N3 . . 93.76(8) ?
N4 Ni1 N3 . . 81.53(8) ?
N2 Ni1 N3 . . 92.84(7) ?
N5 Ni1 N6 . . 82.39(7) ?
N4 Ni1 N6 . . 172.57(8) ?
N2 Ni1 N6 . . 93.89(8) ?
N3 Ni1 N6 . . 92.85(8) ?
N5 Ni1 N1 . . 91.88(8) ?
N4 Ni1 N1 . . 91.15(8) ?
N2 Ni1 N1 . . 82.00(7) ?
N3 Ni1 N1 . . 170.99(8) ?
N6 Ni1 N1 . . 94.87(9) ?
C13 O5 H4 . . 109.5 ?
N4 C4 C3 . . 108.7(2) ?
N4 C4 H17 . . 109.9 ?
C3 C4 H17 . . 109.9 ?
N4 C4 H18 . . 109.9 ?
C3 C4 H18 . . 109.9 ?
H17 C4 H18 . . 108.3 ?
C14 C9 C10 . . 119.18(18) ?
C14 C9 C7 . . 119.40(18) ?
C10 C9 C7 . . 121.40(18) ?
C6 N5 Ni1 . . 107.36(14) ?
C6 N5 H14 . . 110.2 ?
Ni1 N5 H14 . . 110.2 ?
C6 N5 H13 . . 110.2 ?
Ni1 N5 H13 . . 110.2 ?
H14 N5 H13 . . 108.5 ?
O5 C13 C12 . . 122.75(18) ?
O5 C13 C14 . . 117.49(18) ?
C12 C13 C14 . . 119.70(18) ?
C10 C11 C12 . . 119.87(18) ?
C10 C11 C8 . . 119.97(18) ?
C12 C11 C8 . . 120.15(18) ?
C4 N4 Ni1 . . 108.26(14) ?
C4 N4 H19 . . 110.0 ?
Ni1 N4 H19 . . 110.0 ?
C4 N4 H20 . . 110.0 ?
Ni1 N4 H20 . . 110.0 ?
H19 N4 H20 . . 108.4 ?
C3 N3 Ni1 . . 107.96(15) ?
C3 N3 H31 . . 110.1 ?
Ni1 N3 H31 . . 110.1 ?
C3 N3 H32 . . 110.1 ?
Ni1 N3 H32 . . 110.1 ?
H31 N3 H32 . . 108.4 ?
O3 C8 O4 . . 124.9(2) ?
O3 C8 C11 . . 117.01(19) ?
O4 C8 C11 . . 118.07(19) ?
C11 C10 C9 . . 120.22(18) ?
C11 C10 H2 . . 119.9 ?
C9 C10 H2 . . 119.9 ?
C13 C12 C11 . . 120.28(18) ?
C13 C12 H3 . . 119.9 ?
C11 C12 H3 . . 119.9 ?
C13 C14 C9 . . 120.70(18) ?
C13 C14 H1 . . 119.6 ?
C9 C14 H1 . . 119.6 ?
C2 N2 Ni1 . . 108.85(14) ?
C2 N2 H27 . . 109.9 ?
Ni1 N2 H27 . . 109.9 ?
C2 N2 H28 . . 109.9 ?
Ni1 N2 H28 . . 109.9 ?
H27 N2 H28 . . 108.3 ?
C1 N1 Ni1 . . 106.58(15) ?
C1 N1 H26 . . 108.8(17) ?
Ni1 N1 H26 . . 105.5(16) ?
C1 N1 H25 . . 111.6(16) ?
Ni1 N1 H25 . . 113.4(19) ?
H26 N1 H25 . . 111(2) ?
C5 N6 Ni1 . . 107.19(14) ?
C5 N6 H16 . . 110.3 ?
Ni1 N6 H16 . . 110.3 ?
C5 N6 H15 . . 110.3 ?
Ni1 N6 H15 . . 110.3 ?
H16 N6 H15 . . 108.5 ?
O2 C7 O1 . . 122.6(2) ?
O2 C7 C9 . . 119.42(19) ?
O1 C7 C9 . . 118.0(2) ?
N1 C1 C2 . . 109.4(2) ?
N1 C1 H21 . . 109.8 ?
C2 C1 H21 . . 109.8 ?
N1 C1 H24 . . 109.8 ?
C2 C1 H24 . . 109.8 ?
H21 C1 H24 . . 108.2 ?
N2 C2 C1 . . 109.18(19) ?
N2 C2 H22 . . 109.8 ?
C1 C2 H22 . . 109.8 ?
N2 C2 H23 . . 109.8 ?
C1 C2 H23 . . 109.8 ?
H22 C2 H23 . . 108.3 ?
N6 C5 C6 . . 109.3(2) ?
N6 C5 H11 . . 109.8 ?
C6 C5 H11 . . 109.8 ?
N6 C5 H10 . . 109.8 ?
C6 C5 H10 . . 109.8 ?
H11 C5 H10 . . 108.3 ?
N5 C6 C5 . . 108.6(2) ?
N5 C6 H12 . . 110.0 ?
C5 C6 H12 . . 110.0 ?
N5 C6 H9 . . 110.0 ?
C5 C6 H9 . . 110.0 ?
H12 C6 H9 . . 108.3 ?
N3 C3 C4 . . 108.1(2) ?
N3 C3 H30 . . 110.1 ?
C4 C3 H30 . . 110.1 ?
N3 C3 H29 . . 110.1 ?
C4 C3 H29 . . 110.1 ?
H30 C3 H29 . . 108.4 ?
H5 O6 H6 . . 99(3) ?

loop_
_geom_bond_atom_site_label_1
_geom_bond_atom_site_label_2
_geom_bond_site_symmetry_2
_geom_bond_distance
_geom_bond_publ_flag
Ni1 N5 . 2.112(2) yes
Ni1 N4 . 2.120(2) yes
Ni1 N2 . 2.123(2) yes
Ni1 N3 . 2.129(2) yes
Ni1 N6 . 2.135(2) yes
Ni1 N1 . 2.139(2) yes
O5 C13 . 1.366(2) ?
O5 H4 . 0.8200 ?
C4 N4 . 1.477(3) ?
C4 C3 . 1.510(4) ?
C4 H17 . 0.9700 ?
C4 H18 . 0.9700 ?
C9 C14 . 1.389(3) ?
C9 C10 . 1.397(3) ?
C9 C7 . 1.505(3) ?
O2 C7 . 1.245(3) ?
O3 C8 . 1.248(3) ?
O4 C8 . 1.252(3) ?
N5 C6 . 1.472(3) ?
N5 H14 . 0.9000 ?
N5 H13 . 0.9000 ?
C13 C12 . 1.385(3) ?
C13 C14 . 1.386(3) ?
C11 C10 . 1.386(3) ?
C11 C12 . 1.390(3) ?
C11 C8 . 1.520(3) ?
O1 C7 . 1.253(3) ?
N4 H19 . 0.9000 ?
N4 H20 . 0.9000 ?
N3 C3 . 1.464(4) ?
N3 H31 . 0.9000 ?
N3 H32 . 0.9000 ?
C10 H2 . 0.9300 ?
C12 H3 . 0.9300 ?
C14 H1 . 0.9300 ?
N2 C2 . 1.468(3) ?
N2 H27 . 0.9000 ?
N2 H28 . 0.9000 ?
N1 C1 . 1.476(3) ?
N1 H26 . 0.922(17) ?
N1 H25 . 0.922(18) ?
N6 C5 . 1.485(3) ?
N6 H16 . 0.9000 ?
N6 H15 . 0.9000 ?
C1 C2 . 1.507(3) ?
C1 H21 . 0.9700 ?
C1 H24 . 0.9700 ?
C2 H22 . 0.9700 ?
C2 H23 . 0.9700 ?
C5 C6 . 1.502(4) ?
C5 H11 . 0.9700 ?
C5 H10 . 0.9700 ?
C6 H12 . 0.9700 ?
C6 H9 . 0.9700 ?
C3 H30 . 0.9700 ?
C3 H29 . 0.9700 ?
O6 H5 . 0.818(18) ?
O6 H6 . 0.826(17) ?

loop_
_geom_hbond_atom_site_label_D
_geom_hbond_atom_site_label_H
_geom_hbond_atom_site_label_A
_geom_hbond_site_symmetry_A
_geom_hbond_distance_DH
_geom_hbond_distance_HA
_geom_hbond_distance_DA
_geom_hbond_angle_DHA
O5 H4 O2 2_656 0.82 1.80 2.618(2) 174
N5 H14 O4 4_576 0.90 2.09 2.958(3) 161
N5 H13 O4 2_746 0.90 2.38 3.238(3) 159
N5 H13 O3 2_746 0.90 2.50 3.266(3) 143
N4 H19 O6 1_655 0.90 2.30 3.173(3) 162
N4 H20 O3 2_746 0.90 2.11 2.924(3) 150
N3 H31 O4 4_576 0.90 2.14 3.011(3) 162
N3 H32 O2 3_667 0.90 2.41 3.214(3) 148
N2 H27 O6 1_655 0.90 2.27 3.097(3) 152
N2 H28 O1 3_667 0.90 2.34 3.190(3) 157
N6 H16 O5 1_545 0.90 2.42 3.292(3) 164
N6 H15 O1 3_667 0.90 2.49 3.285(3) 148
O6 H5 O1 3_667 0.818(18) 2.277(19) 3.076(4) 165(3)
O6 H6 O1 1_545 0.826(17) 1.938(19) 2.749(3) 167(3)
N1 H26 O3 2_746 0.922(17) 2.076(18) 2.953(3) 158(2)

loop_
_geom_torsion_atom_site_label_1
_geom_torsion_atom_site_label_2
_geom_torsion_atom_site_label_3
_geom_torsion_atom_site_label_4
_geom_torsion_site_symmetry_1
_geom_torsion_site_symmetry_2
_geom_torsion_site_symmetry_3
_geom_torsion_site_symmetry_4
_geom_torsion
_geom_torsion_publ_flag
N4 Ni1 N5 C6 . . . . 168.22(16) ?
N2 Ni1 N5 C6 . . . . 42.5(6) ?
N3 Ni1 N5 C6 . . . . -110.08(16) ?
N6 Ni1 N5 C6 . . . . -17.70(16) ?
N1 Ni1 N5 C6 . . . . 76.96(16) ?
C3 C4 N4 Ni1 . . . . 40.3(2) ?
N5 Ni1 N4 C4 . . . . 80.33(17) ?
N2 Ni1 N4 C4 . . . . -105.70(17) ?
N3 Ni1 N4 C4 . . . . -13.01(16) ?
N6 Ni1 N4 C4 . . . . 28.1(7) ?
N1 Ni1 N4 C4 . . . . 172.28(17) ?
N5 Ni1 N3 C3 . . . . -109.45(16) ?
N4 Ni1 N3 C3 . . . . -16.88(15) ?
N2 Ni1 N3 C3 . . . . 73.96(16) ?
N6 Ni1 N3 C3 . . . . 168.00(16) ?
N1 Ni1 N3 C3 . . . . 19.1(6) ?
C10 C11 C8 O3 . . . . 6.3(3) ?
C12 C11 C8 O3 . . . . -174.4(2) ?
C10 C11 C8 O4 . . . . -173.5(2) ?
C12 C11 C8 O4 . . . . 5.8(3) ?
C12 C11 C10 C9 . . . . -1.4(3) ?
C8 C11 C10 C9 . . . . 177.87(19) ?
C14 C9 C10 C11 . . . . -0.5(3) ?
C7 C9 C10 C11 . . . . -179.3(2) ?
O5 C13 C12 C11 . . . . 175.5(2) ?
C14 C13 C12 C11 . . . . -1.6(3) ?
C10 C11 C12 C13 . . . . 2.5(3) ?
C8 C11 C12 C13 . . . . -176.8(2) ?
O5 C13 C14 C9 . . . . -177.6(2) ?
C12 C13 C14 C9 . . . . -0.3(4) ?
C10 C9 C14 C13 . . . . 1.4(3) ?
C7 C9 C14 C13 . . . . -179.8(2) ?
N5 Ni1 N2 C2 . . . . 23.7(6) ?
N4 Ni1 N2 C2 . . . . -102.10(16) ?
N3 Ni1 N2 C2 . . . . 176.32(16) ?
N6 Ni1 N2 C2 . . . . 83.27(16) ?
N1 Ni1 N2 C2 . . . . -11.11(16) ?
N5 Ni1 N1 C1 . . . . 166.69(16) ?
N4 Ni1 N1 C1 . . . . 73.56(16) ?
N2 Ni1 N1 C1 . . . . -17.54(16) ?
N3 Ni1 N1 C1 . . . . 38.0(6) ?
N6 Ni1 N1 C1 . . . . -110.79(16) ?
N5 Ni1 N6 C5 . . . . -11.55(16) ?
N4 Ni1 N6 C5 . . . . 41.3(7) ?
N2 Ni1 N6 C5 . . . . 174.91(16) ?
N3 Ni1 N6 C5 . . . . 81.87(17) ?
N1 Ni1 N6 C5 . . . . -102.80(17) ?
C14 C9 C7 O2 . . . . 155.0(2) ?
C10 C9 C7 O2 . . . . -26.2(4) ?
C14 C9 C7 O1 . . . . -26.6(4) ?
C10 C9 C7 O1 . . . . 152.2(2) ?
Ni1 N1 C1 C2 . . . . 43.2(2) ?
Ni1 N2 C2 C1 . . . . 37.7(2) ?
N1 C1 C2 N2 . . . . -55.4(3) ?
Ni1 N6 C5 C6 . . . . 38.8(2) ?
Ni1 N5 C6 C5 . . . . 44.1(2) ?
N6 C5 C6 N5 . . . . -56.6(3) ?
Ni1 N3 C3 C4 . . . . 43.4(2) ?
N4 C4 C3 N3 . . . . -56.7(3) ?
